data_1535449
loop_
_publ_author_name
'Tikhomirov, G.A.'
'Znamenkov, K.O.'
'Kemnitz, E.'
'Morozov, I.V.'
'Troyanov, S.I.'

_publ_section_title
;
 Anhydrous nitrates and nitrosonium nitratometallates of manganese and
 cobalt, M (N O3)2, N O (Mn (N O3)3), and (N O)2 (Co (N O3)4): synthesis
 and crystal structure
;
_journal_name_full 'Zeitschrift fuer Anorganische und Allgemeine Chemie'
_journal_page_first 269
_journal_page_last 273
_journal_volume 628
_journal_year 2002
_chemical_formula_sum 'Mn N4 O10'
_chemical_name_systematic '(N O) Mn (N O3)3'
_space_group_IT_number 29
_symmetry_space_group_name_Hall 'P 2c -2ac'
_symmetry_space_group_name_H-M 'P c a 21'
_cell_angle_alpha 90
_cell_angle_beta 90
_cell_angle_gamma 90
_cell_formula_units_Z 8
_cell_length_a 9.414
_cell_length_b 15.929
_cell_length_c 10.18
_cell_volume 1526.548
_citation_journal_id_ASTM ZAACAB
_cod_data_source_file Tikhomirov_ZAACAB_2002_316.cif
_cod_data_source_block Mn1N4O10
_cod_original_formula_sum 'Mn1 N4 O10'
_cod_database_code 1535449

loop_
_symmetry_equiv_pos_as_xyz
x,y,z
-x,-y,z+1/2
-x+1/2,y,z+1/2
x+1/2,-y,z

loop_
_atom_site_label
_atom_site_type_symbol
_atom_site_fract_x
_atom_site_fract_y
_atom_site_fract_z
_atom_site_occupancy
_atom_site_U_iso_or_equiv
N2 N+5 0.2543 1.00975 0.3058 1 0.0
O5 O-2 0.3044 1.04433 -0.0977 1 0.0
O11 O-2 0.7991 0.63917 0.235 1 0.0
Mn2 Mn+2 0.64599 0.53613 0.23896 1 0.0
O10 O-2 0.4453 0.46414 0.2517 1 0.0
O6 O-2 0.2614 0.93285 0.2967 1 0.0
O17 O-2 0.5003 0.65063 0.273 1 0.0
N4 N+5 0.4276 0.38547 0.2401 1 0.0
O2 O-2 0.2139 0.85807 0.0485 1 0.0
N5 N+5 0.7637 0.47974 -0.0259 1 0.0
O15 O-2 0.6849 0.55173 0.4665 1 0.0
O9 O-2 0.6551 0.78624 0.0598 1 0.0
O3 O-2 0.4871 1.16094 0.0348 1 0.0
N6 N+5 0.4609 0.654 0.152 1 0.0
O13 O-2 0.707 0.45363 0.0779 1 0.0
N7 N+3 0.7872 0.7899 0.2742 1 0.0
O4 O-2 0.3059 1.05503 0.217 1 0.0
O18 O-2 0.3717 0.70543 0.1173 1 0.0
N1 N+5 0.5874 1.11429 0.0481 1 0.0
O16 O-2 0.5187 0.60352 0.0754 1 0.0
N3 N+5 0.5623 0.84056 0.0577 1 0.0
O20 O-2 0.7407 0.25672 0.3476 1 0.0
O7 O-2 0.5154 0.87265 0.1628 1 0.0
O14 O-2 0.7309 0.43303 0.3755 1 0.0
O1 O-2 0.5729 1.03539 0.0619 1 0.0
O19 O-2 0.7996 0.78835 -0.1614 1 0.0
O8 O-2 0.5096 0.86659 -0.0488 1 0.0
O12 O-2 0.525 0.33586 0.2359 1 0.0
Mn1 Mn+2 0.3666 0.96233 0.06477 1 0.0
N8 N+3 0.8037 0.2889 0.4162 1 0.0
